data_1536127
loop_
_publ_author_name
'Ferrari, A.'
'Nardelli, M.'

_publ_section_title
;
 La struttura del cobaltinitrito di sodio e idrazina
;
_journal_name_full 'Gazzetta Chimica Italiana'
_journal_page_first 422
_journal_page_last 426
_journal_volume 77
_journal_year 1947
_chemical_formula_sum 'Co H6 N8 Na O12'
_chemical_name_systematic '(N2 H6) Na (Co (N O2)6)'
_space_group_IT_number 195
_symmetry_space_group_name_Hall 'P 2 2 3'
_symmetry_space_group_name_H-M 'P 2 3'
_cell_angle_alpha 90
_cell_angle_beta 90
_cell_angle_gamma 90
_cell_formula_units_Z 4
_cell_length_a 10.35
_cell_length_b 10.35
_cell_length_c 10.35
_cell_volume 1108.718
_citation_journal_id_ASTM GCITA9
_cod_data_source_file Ferrari_GCITA9_1947_78.cif
_cod_data_source_block H6Co1N8Na1O12
_cod_original_formula_sum 'H6 Co1 N8 Na1 O12'
_cod_database_code 1536127

loop_
_symmetry_equiv_pos_as_xyz
x,y,z
-x,-y,z
x,-y,-z
-x,y,-z
z,x,y
-z,-x,y
z,-x,-y
-z,x,-y
y,z,x
y,-z,-x
-y,z,-x
-y,-z,x

loop_
_atom_site_label
_atom_site_type_symbol
_atom_site_fract_x
_atom_site_fract_y
_atom_site_fract_z
_atom_site_occupancy
_atom_site_U_iso_or_equiv
Na2 Na+1 0.5 0 0 1 0.0
O2 O-2 0.5 0.6 0.25 1 0.0
Na1 Na+1 0.5 0.5 0.5 1 0.0
N6 N+3 0.2 0.5 0.5 1 0.0
N3 N+3 0.2 0 0 1 0.0
Co2 Co+3 0 0.5 0.5 1 0.0
O4 O-2 0 0.6 0.75 1 0.0
Co1 Co+3 0 0 0 1 0.0
O1 O-2 0 0.1 0.25 1 0.0
N4 N+3 0.7 0 0.5 1 0.0
N5 N+3 0.7 0.5 0 1 0.0
O3 O-2 0.5 0.1 0.75 1 0.0
N1 N-2 0.29 0.29 0.29 1 0.0
N2 N-2 0.21 0.21 0.21 1 0.0
